data_2011619
loop_
_publ_author_name
'G\"orbitz, Carl Henrik'

_publ_section_title
;
 An NH~3~^+^&#x00B7;&#x00B7;&#x00B7;phenyl interaction in
 <small>L</small>-phenylalanyl-<small>L</small>-valine
;
_journal_issue 12
_journal_name_full 'Acta Crystallographica Section C'
_journal_page_first 1496
_journal_page_last 1498
_journal_paper_doi 10.1107/S0108270100012762
_journal_volume 56
_journal_year 2000
_chemical_formula_moiety 'C14 H20 N2 O3'
_chemical_formula_sum 'C14 H20 N2 O3'
_chemical_formula_weight 264.32
_chemical_name_systematic
;
 L-Phenylalanyl-L-valine
;
_space_group_IT_number 19
_symmetry_cell_setting orthorhombic
_symmetry_space_group_name_Hall 'P 2ac 2ab'
_symmetry_space_group_name_H-M 'P 21 21 21'
_audit_creation_method SHELXL-97
_cell_angle_alpha 90.00
_cell_angle_beta 90.00
_cell_angle_gamma 90.00
_cell_formula_units_Z 4
_cell_length_a 5.0955(3)
_cell_length_b 13.2155(7)
_cell_length_c 20.1670(11)
_cell_measurement_reflns_used 6612
_cell_measurement_temperature 150(2)
_cell_measurement_theta_max 27.82
_cell_measurement_theta_min 2.54
_cell_volume 1358.04(13)
_computing_cell_refinement 'SAINT (Bruker, 1998)'
_computing_data_collection 'SMART (Bruker, 1998)'
_computing_data_reduction SAINT
_computing_molecular_graphics SHELXTL
_computing_publication_material SHELXTL
_computing_structure_refinement SHELXTL
_computing_structure_solution 'SHELXTL (Sheldrick, 1997)'
_diffrn_ambient_temperature 150(2)
_diffrn_detector_area_resol_mean 8.3
_diffrn_measured_fraction_theta_full .915
_diffrn_measured_fraction_theta_max .915
_diffrn_measurement_device_type 'Siemens SMART CCD diffractometer'
_diffrn_measurement_method 'Sets of exposures each taken over 0.3\% \w rotation'
_diffrn_radiation_monochromator graphite
_diffrn_radiation_source 'fine-focus sealed tube'
_diffrn_radiation_type MoK\a
_diffrn_radiation_wavelength .71073
_diffrn_reflns_av_R_equivalents .0139
_diffrn_reflns_av_sigmaI/netI .0097
_diffrn_reflns_limit_h_max 6
_diffrn_reflns_limit_h_min -6
_diffrn_reflns_limit_k_max 17
_diffrn_reflns_limit_k_min -17
_diffrn_reflns_limit_l_max 26
_diffrn_reflns_limit_l_min -19
_diffrn_reflns_number 8290
_diffrn_reflns_theta_full 27.82
_diffrn_reflns_theta_max 27.82
_diffrn_reflns_theta_min 2.54
_diffrn_standards_decay_% none
_exptl_absorpt_coefficient_mu .091
_exptl_absorpt_correction_T_max .995
_exptl_absorpt_correction_T_min .947
_exptl_absorpt_correction_type empirical
_exptl_absorpt_process_details '(SADABS; Sheldrick, 1996)'
_exptl_crystal_colour Colourless
_exptl_crystal_density_diffrn 1.293
_exptl_crystal_density_meas ?
_exptl_crystal_density_method 'not measured'
_exptl_crystal_description Plate
_exptl_crystal_F_000 568
_exptl_crystal_size_max .60
_exptl_crystal_size_mid .60
_exptl_crystal_size_min .05
_refine_diff_density_max .191
_refine_diff_density_min -.165
_refine_ls_abs_structure_details 'see below'
_refine_ls_extinction_method none
_refine_ls_goodness_of_fit_ref 1.056
_refine_ls_hydrogen_treatment mixed
_refine_ls_matrix_type full
_refine_ls_number_parameters 200
_refine_ls_number_reflns 1741
_refine_ls_number_restraints 0
_refine_ls_restrained_S_all 1.056
_refine_ls_R_factor_all .0300
_refine_ls_R_factor_gt .0277
_refine_ls_shift/su_max .007
_refine_ls_shift/su_mean .002
_refine_ls_structure_factor_coef Fsqd
_refine_ls_weighting_details 'calc w = 1/[\s^2^(Fo^2^)+(0.0395P)^2^+0.2794P] where P=(Fo^2^+2Fc^2^)/3'
_refine_ls_weighting_scheme calc
_refine_ls_wR_factor_ref .0703
_reflns_number_gt 1655
_reflns_number_total 1741
_reflns_threshold_expression I>2\s(I)
_cod_data_source_file jz1429.cif
_cod_data_source_block L-Phe-L-Val
_cod_depositor_comments
;
The following automatic conversions were performed:

'_exptl_crystal_density_meas' value 'not measured' was changed to '?'
- the value is perceived as not measured.

Automatic conversion script
Id: cif_fix_values 3008 2015-01-20 13:52:24Z robertas 
;
_cod_database_code 2011619
_cod_database_fobs_code 2011619

loop_
_symmetry_equiv_pos_as_xyz
'x, y, z'
'-x+1/2, -y, z+1/2'
'-x, y+1/2, -z+1/2'
'x+1/2, -y+1/2, -z'

loop_
_atom_site_label
_atom_site_fract_x
_atom_site_fract_y
_atom_site_fract_z
_atom_site_U_iso_or_equiv
_atom_site_adp_type
_atom_site_calc_flag
_atom_site_refinement_flags
_atom_site_occupancy
_atom_site_disorder_assembly
_atom_site_disorder_group
_atom_site_type_symbol
O1 .5596(2) 1.07008(8) .21997(5) .0242(2) Uani d . 1 . . O
O2 .5899(2) .72025(8) .15491(5) .0239(2) Uani d . 1 . . O
O3 .2533(2) .80860(8) .19606(6) .0255(3) Uani d . 1 . . O
N1 1.0499(3) 1.14886(9) .25933(7) .0211(3) Uani d . 1 . . N
H1 1.101(5) 1.1594(16) .2148(11) .042(3) Uiso d . 1 . . H
H2 1.207(5) 1.1684(17) .2863(10) .042(3) Uiso d . 1 . . H
H3 .900(5) 1.1920(17) .2705(11) .042(3) Uiso d . 1 . . H
N2 .7887(3) .93278(9) .18387(6) .0176(3) Uani d . 1 . . N
H4 .928(4) .8961(13) .1878(8) .021 Uiso d . 1 . . H
C1 .9784(3) 1.04015(10) .26960(7) .0185(3) Uani d . 1 . . C
H11 1.127(3) .9977(9) .2607(2) .022 Uiso calc R 1 . . H
C2 .8939(3) 1.02917(11) .34262(7) .0224(3) Uani d . 1 . . C
H21 1.0308(18) 1.0583(4) .3711(4) .027 Uiso calc R 1 . . H
H22 .732(2) 1.0683(5) .34970(12) .027 Uiso calc R 1 . . H
C3 .8462(3) .92060(12) .36335(7) .0216(3) Uani d . 1 . . C
C4 1.0154(3) .87242(13) .40747(8) .0279(4) Uani d . 1 . . C
H41 1.166(3) .9089(8) .4251(4) .033 Uiso calc R 1 . . H
C5 .9716(4) .77240(14) .42664(9) .0338(4) Uani d . 1 . . C
H51 1.092(3) .7392(8) .4577(7) .041 Uiso calc R 1 . . H
C6 .7581(4) .72006(13) .40189(8) .0324(4) Uani d . 1 . . C
H61 .7277(8) .6508(15) .4152(3) .039 Uiso calc R 1 . . H
C7 .5875(4) .76703(13) .35799(8) .0289(4) Uani d . 1 . . C
H71 .434(3) .7291(8) .3399(4) .035 Uiso calc R 1 . . H
C8 .6308(3) .86708(12) .33918(8) .0240(3) Uani d . 1 . . C
H81 .511(3) .8994(7) .3093(6) .029 Uiso calc R 1 . . H
C9 .7546(3) 1.01527(10) .22163(7) .0175(3) Uani d . 1 . . C
C10 .5870(3) .89933(10) .13670(7) .0173(3) Uani d . 1 . . C
H101 .449(3) .9512(9) .13481(8) .021 Uiso calc R 1 . . H
C11 .7038(3) .88703(11) .06712(7) .0215(3) Uani d . 1 . . C
H111 .847(3) .8358(10) .06924(8) .026 Uiso calc R 1 . . H
C12 .8199(4) .98715(14) .04261(9) .0321(4) Uani d . 1 . . C
H121 .891(3) .9780(3) -.0041(6) .046(4) Uiso calc R 1 . . H
H122 .968(2) 1.0087(6) .0732(5) .046(4) Uiso calc R 1 . . H
H123 .6781(18) 1.0411(7) .0424(6) .046(4) Uiso calc R 1 . . H
C13 .4937(4) .84887(14) .01943(8) .0324(4) Uani d . 1 . . C
H131 .5701(11) .8418(10) -.0257(5) .045(4) Uiso calc R 1 . . H
H132 .346(2) .8980(7) .0181(5) .045(4) Uiso calc R 1 . . H
H133 .428(2) .7820(9) .0348(4) .045(4) Uiso calc R 1 . . H
C14 .4661(3) .80059(10) .16447(7) .0184(3) Uani d . 1 . . C

loop_
_atom_site_aniso_label
_atom_site_aniso_U_11
_atom_site_aniso_U_22
_atom_site_aniso_U_33
_atom_site_aniso_U_12
_atom_site_aniso_U_13
_atom_site_aniso_U_23
O1 .0178(5) .0220(5) .0327(6) .0042(5) -.0023(5) -.0064(4)
O2 .0234(5) .0163(5) .0321(6) .0032(4) -.0010(5) .0023(4)
O3 .0187(5) .0230(5) .0349(6) .0003(5) .0043(5) .0041(5)
N1 .0195(7) .0167(5) .0271(7) -.0023(5) .0015(6) -.0030(5)
N2 .0139(6) .0159(5) .0231(6) .0010(5) -.0020(5) -.0021(5)
C1 .0160(7) .0152(6) .0245(7) -.0002(6) -.0006(6) -.0020(5)
C2 .0225(7) .0222(7) .0225(7) -.0007(6) .0004(6) -.0040(6)
C3 .0205(7) .0238(7) .0206(6) .0023(6) .0045(6) -.0028(6)
C4 .0244(8) .0357(9) .0235(7) .0033(8) .0006(7) -.0003(7)
C5 .0341(9) .0369(9) .0305(8) .0095(9) .0027(8) .0080(7)
C6 .0373(9) .0249(8) .0351(8) .0035(8) .0127(8) .0043(7)
C7 .0276(8) .0267(8) .0324(8) -.0029(7) .0077(7) -.0033(7)
C8 .0212(7) .0261(8) .0247(7) .0011(6) .0016(6) -.0003(6)
C9 .0163(7) .0157(6) .0205(6) -.0012(6) .0007(6) .0005(5)
C10 .0153(7) .0153(6) .0213(6) .0008(6) -.0023(6) -.0002(5)
C11 .0206(7) .0209(6) .0231(7) .0007(6) .0000(6) -.0004(6)
C12 .0350(10) .0302(8) .0312(8) -.0039(8) .0042(8) .0066(7)
C13 .0338(10) .0386(9) .0249(7) -.0014(9) -.0052(7) -.0040(7)
C14 .0165(6) .0177(6) .0210(6) -.0011(6) -.0048(6) .0000(5)

loop_
_atom_type_symbol
_atom_type_description
_atom_type_scat_dispersion_real
_atom_type_scat_dispersion_imag
_atom_type_scat_source
C C .0033 .0016 'International Tables Vol C Tables 4.2.6.8 and 6.1.1.4'
H H .0000 .0000 'International Tables Vol C Tables 4.2.6.8 and 6.1.1.4'
N N .0061 .0033 'International Tables Vol C Tables 4.2.6.8 and 6.1.1.4'
O O .0106 .0060 'International Tables Vol C Tables 4.2.6.8 and 6.1.1.4'

loop_
_geom_angle_atom_site_label_1
_geom_angle_atom_site_label_2
_geom_angle_atom_site_label_3
_geom_angle
C1 N1 H1 109.9(13)
C1 N1 H2 111.5(12)
H1 N1 H2 105(2)
C1 N1 H3 109.8(13)
H1 N1 H3 110.4(19)
H2 N1 H3 110.3(16)
C9 N2 C10 121.45(13)
C9 N2 H4 120.8(12)
C10 N2 H4 117.7(12)
N1 C1 C9 107.46(12)
N1 C1 C2 106.90(11)
C9 C1 C2 112.05(12)
N1 C1 H11 110.1
C9 C1 H11 110.1
C2 C1 H11 110.1
C3 C2 C1 113.45(12)
C3 C2 H21 108.9
C1 C2 H21 108.9
C3 C2 H22 108.9
C1 C2 H22 108.9
H21 C2 H22 107.7
C4 C3 C8 118.61(15)
C4 C3 C2 120.66(15)
C8 C3 C2 120.72(14)
C3 C4 C5 120.73(17)
C3 C4 H41 119.6
C5 C4 H41 119.6
C6 C5 C4 119.99(17)
C6 C5 H51 120.0
C4 C5 H51 120.0
C5 C6 C7 119.97(16)
C5 C6 H61 120.0
C7 C6 H61 120.0
C6 C7 C8 119.97(17)
C6 C7 H71 120.0
C8 C7 H71 120.0
C7 C8 C3 120.73(16)
C7 C8 H81 119.6
C3 C8 H81 119.6
O1 C9 N2 124.61(14)
O1 C9 C1 119.49(12)
N2 C9 C1 115.89(13)
N2 C10 C11 110.68(12)
N2 C10 C14 107.34(11)
C11 C10 C14 113.35(12)
N2 C10 H101 108.5
C11 C10 H101 108.5
C14 C10 H101 108.5
C13 C11 C12 110.69(14)
C13 C11 C10 109.85(13)
C12 C11 C10 110.72(13)
C13 C11 H111 108.5
C12 C11 H111 108.5
C10 C11 H111 108.5
C11 C12 H121 109.5
C11 C12 H122 109.5
H121 C12 H122 109.5
C11 C12 H123 109.5
H121 C12 H123 109.5
H122 C12 H123 109.5
C11 C13 H131 109.5
C11 C13 H132 109.5
H131 C13 H132 109.5
C11 C13 H133 109.5
H131 C13 H133 109.5
H132 C13 H133 109.5
O2 C14 O3 125.64(13)
O2 C14 C10 117.34(13)
O3 C14 C10 117.00(12)

loop_
_geom_bond_atom_site_label_1
_geom_bond_atom_site_label_2
_geom_bond_site_symmetry_2
_geom_bond_distance
_geom_bond_publ_flag
O1 C9 . 1.2298(19) yes
O2 C14 . 1.2500(17) yes
O3 C14 . 1.2623(19) yes
N1 C1 . 1.4964(18) yes
N1 H1 . .95(2) ?
N1 H2 . 1.00(2) ?
N1 H3 . .98(2) ?
N2 C9 . 1.3411(18) yes
N2 C10 . 1.4686(18) ?
N2 H4 . .86(2) ?
C1 C9 . 1.531(2) ?
C1 C2 . 1.541(2) ?
C1 H11 . .9580 ?
C2 C3 . 1.514(2) ?
C2 H21 . .9823 ?
C2 H22 . .9823 ?
C3 C4 . 1.393(2) ?
C3 C8 . 1.394(2) ?
C4 C5 . 1.395(2) ?
C4 H41 . .9715 ?
C5 C6 . 1.383(3) ?
C5 H51 . .9805 ?
C6 C7 . 1.387(2) ?
C6 H61 . .9661 ?
C7 C8 . 1.393(2) ?
C7 H71 . .9987 ?
C8 H81 . .9567 ?
C10 C11 . 1.5329(19) ?
C10 C14 . 1.5479(19) ?
C10 H101 . .9837 ?
C11 C13 . 1.525(2) ?
C11 C12 . 1.531(2) ?
C11 H111 . .9974 ?
C12 H121 . 1.0150 ?
C12 H122 . 1.0150 ?
C12 H123 . 1.0150 ?
C13 H131 . .9945 ?
C13 H132 . .9945 ?
C13 H133 . .9945 ?

loop_
_geom_hbond_atom_site_label_D
_geom_hbond_atom_site_label_H
_geom_hbond_atom_site_label_A
_geom_hbond_site_symmetry_A
_geom_hbond_distance_DH
_geom_hbond_distance_HA
_geom_hbond_distance_DA
_geom_hbond_angle_DHA
_geom_hbond_publ_flag
N1 H1 C6 3_755 .95(2) 2.59(2) 3.523(2) 170.4(17) y
N1 H1 C7 3_755 .95(2) 2.59(2) 3.384(2) 142.2(18) y
N1 H2 O2 3_755 1.00(2) 1.72(2) 2.6926(18) 164(2) y
N1 H3 O3 3_655 .98(2) 1.85(2) 2.7662(17) 154(2) y
N2 H4 O3 1_655 .86(2) 2.03(2) 2.8907(17) 179.2(18) y
C1 H11 O1 1_655 .96 2.54 3.151(2) 122 y
C7 H71 O1 3_645 1.00 2.42 3.132(2) 127 y

loop_
_geom_torsion_atom_site_label_1
_geom_torsion_atom_site_label_2
_geom_torsion_atom_site_label_3
_geom_torsion_atom_site_label_4
_geom_torsion
_geom_torsion_publ_flag
N1 C1 C9 N2 128.94(13) yes
C1 C9 N2 C10 178.82(12) yes
C9 N2 C10 C14 -109.57(14) yes
N2 C10 C14 O2 -80.87(15) yes
N2 C10 C14 O3 97.69(15) yes
N1 C1 C2 C3 -173.05(13) yes
C1 C2 C3 C4 110.58(16) yes
N2 C10 C11 C12 -59.34(16) yes
N2 C10 C11 C13 178.09(13) yes
C9 C1 C2 C3 69.48(17) ?
C1 C2 C3 C8 -70.01(19) ?
C8 C3 C4 C5 .6(2) ?
C2 C3 C4 C5 179.97(15) ?
C3 C4 C5 C6 -.1(2) ?
C4 C5 C6 C7 .0(3) ?
C5 C6 C7 C8 -.4(2) ?
C6 C7 C8 C3 .8(2) ?
C4 C3 C8 C7 -.9(2) ?
C2 C3 C8 C7 179.68(14) ?
C10 N2 C9 O1 -1.0(2) ?
N1 C1 C9 O1 -51.21(17) ?
C2 C1 C9 O1 65.93(17) ?
C2 C1 C9 N2 -113.93(14) ?
C9 N2 C10 C11 126.25(14) ?
C14 C10 C11 C13 57.44(17) ?
C14 C10 C11 C12 -179.99(14) ?
C11 C10 C14 O2 41.65(18) ?
C11 C10 C14 O3 -139.78(13) ?

loop_
_cod_related_entry_id
_cod_related_entry_database
_cod_related_entry_code
1 ChemSpider 5685589
